data_4130237
loop_
_publ_author_name
'Zhang, Lei'
'Hou, Guohua'
'Zi, Guofu'
'Ding, Wanjian'
'Walter, Marc D.'

_publ_section_title
;
 Influence of the 5f Orbitals on the Bonding and Reactivity in
 Organoactinides: Experimental and Computational Studies on a Uranium
 Metallacyclopropene.
;
_journal_issue 15
_journal_name_full 'Journal of the American Chemical Society'
_journal_page_first 5130
_journal_page_last 5142
_journal_paper_doi 10.1021/jacs.6b01391
_journal_volume 138
_journal_year 2016
_chemical_formula_moiety 'C72 H92 N4 U2'
_chemical_formula_sum 'C72 H92 N4 U2'
_chemical_formula_weight 1489.55
_space_group_crystal_system triclinic
_space_group_IT_number 2
_space_group_name_Hall '-P 1'
_space_group_name_H-M_alt 'P -1'
_atom_sites_solution_hydrogens geom
_audit_creation_method SHELXL-2014
_cell_angle_alpha 88.261(10)
_cell_angle_beta 88.141(10)
_cell_angle_gamma 89.215(11)
_cell_formula_units_Z 2
_cell_length_a 10.000(5)
_cell_length_b 10.239(5)
_cell_length_c 30.016(15)
_cell_measurement_reflns_used 2141
_cell_measurement_temperature 100(2)
_cell_measurement_theta_max 20.39
_cell_measurement_theta_min 2.41
_cell_volume 3070(3)
_computing_cell_refinement 'Bruker SAINT'
_computing_data_collection 'Bruker APEX2'
_computing_data_reduction 'Bruker SAINT'
_computing_molecular_graphics 'Bruker SHELXTL'
_computing_publication_material 'Bruker SHELXTL'
_computing_structure_refinement 'SHELXL-2014 (Sheldrick, 2014)'
_computing_structure_solution 'SHELXS-97 (Sheldrick 2008)'
_diffrn_ambient_temperature 100(2)
_diffrn_measured_fraction_theta_full 0.993
_diffrn_measured_fraction_theta_max 0.980
_diffrn_measurement_device_type 'Bruker APEX-II CCD'
_diffrn_measurement_method '\f and \w scans'
_diffrn_radiation_type MoK\a
_diffrn_radiation_wavelength 0.71073
_diffrn_reflns_av_R_equivalents 0.0642
_diffrn_reflns_av_unetI/netI 0.1420
_diffrn_reflns_Laue_measured_fraction_full 0.993
_diffrn_reflns_Laue_measured_fraction_max 0.980
_diffrn_reflns_limit_h_max 10
_diffrn_reflns_limit_h_min -13
_diffrn_reflns_limit_k_max 12
_diffrn_reflns_limit_k_min -13
_diffrn_reflns_limit_l_max 37
_diffrn_reflns_limit_l_min -39
_diffrn_reflns_number 20999
_diffrn_reflns_point_group_measured_fraction_full 0.993
_diffrn_reflns_point_group_measured_fraction_max 0.980
_diffrn_reflns_theta_full 25.242
_diffrn_reflns_theta_max 27.679
_diffrn_reflns_theta_min 1.358
_exptl_absorpt_coefficient_mu 5.314
_exptl_absorpt_correction_T_max 0.75
_exptl_absorpt_correction_T_min 0.61
_exptl_absorpt_correction_type multi-scan
_exptl_absorpt_process_details SADABS
_exptl_crystal_colour brown
_exptl_crystal_density_diffrn 1.611
_exptl_crystal_description block
_exptl_crystal_F_000 1472
_exptl_crystal_size_max 0.200
_exptl_crystal_size_mid 0.150
_exptl_crystal_size_min 0.100
_refine_diff_density_max 2.822
_refine_diff_density_min -1.937
_refine_diff_density_rms 0.254
_refine_ls_extinction_method none
_refine_ls_goodness_of_fit_ref 1.010
_refine_ls_hydrogen_treatment constr
_refine_ls_matrix_type full
_refine_ls_number_parameters 776
_refine_ls_number_reflns 14075
_refine_ls_number_restraints 462
_refine_ls_restrained_S_all 1.000
_refine_ls_R_factor_all 0.1127
_refine_ls_R_factor_gt 0.0657
_refine_ls_shift/su_max 0.001
_refine_ls_shift/su_mean 0.000
_refine_ls_structure_factor_coef Fsqd
_refine_ls_weighting_details 'w=1/[\s^2^(Fo^2^)+(0.0422P)^2^] where P=(Fo^2^+2Fc^2^)/3'
_refine_ls_weighting_scheme calc
_refine_ls_wR_factor_gt 0.1267
_refine_ls_wR_factor_ref 0.1461
_reflns_Friedel_coverage 0.000
_reflns_number_gt 9045
_reflns_number_total 14075
_reflns_threshold_expression 'I > 2\s(I)'
_cod_data_source_file ja6b01391_si_003.cif
_cod_data_source_block compound8
_cod_database_code 4130237
_shelx_space_group_comment
; 
The symmetry employed for this shelxl refinement is uniquely defined 
by the following loop, which should always be used as a source of 
symmetry information in preference to the above space-group names. 
They are only intended as comments. 
;
_shelx_estimated_absorpt_t_min 0.416
_shelx_estimated_absorpt_t_max 0.619
_shelxl_version_number 2014-3

loop_
_space_group_symop_operation_xyz
'x, y, z'
'-x, -y, -z'

loop_
_atom_site_label
_atom_site_type_symbol
_atom_site_fract_x
_atom_site_fract_y
_atom_site_fract_z
_atom_site_U_iso_or_equiv
_atom_site_adp_type
_atom_site_occupancy
_atom_site_site_symmetry_order
_atom_site_calc_flag
_atom_site_refinement_flags_posn
_atom_site_refinement_flags_adp
_atom_site_refinement_flags_occupancy
_atom_site_disorder_assembly
_atom_site_disorder_group
C1 C 0.5320(10) 0.2367(10) 0.1300(4) 0.025(2) Uani 1 1 d . U . . .
C2 C 0.5675(10) 0.1826(10) 0.0887(3) 0.021(2) Uani 1 1 d . U . . .
C3 C 0.6563(11) 0.0810(10) 0.0964(4) 0.025(2) Uani 1 1 d . U . . .
C4 C 0.6791(11) 0.0642(10) 0.1427(4) 0.027(3) Uani 1 1 d . U . . .
C5 C 0.5991(10) 0.1647(10) 0.1636(4) 0.023(2) Uani 1 1 d . U . . .
C6 C 0.4305(11) 0.3414(12) 0.1374(5) 0.049(4) Uani 1 1 d . U . . .
H6A H 0.4292 0.4008 0.1112 0.073 Uiso 1 1 calc R U . . .
H6B H 0.4530 0.3902 0.1637 0.073 Uiso 1 1 calc R U . . .
H6C H 0.3421 0.3022 0.1423 0.073 Uiso 1 1 calc R U . . .
C7 C 0.4959(15) 0.2129(15) 0.0464(5) 0.066(5) Uani 1 1 d . U . . .
H7A H 0.5376 0.1633 0.0221 0.099 Uiso 1 1 calc R U . . .
H7B H 0.5017 0.3066 0.0391 0.099 Uiso 1 1 calc R U . . .
H7C H 0.4018 0.1886 0.0504 0.099 Uiso 1 1 calc R U . . .
C8 C 0.7169(14) -0.0083(13) 0.0608(4) 0.052(4) Uani 1 1 d . U . . .
H8A H 0.6455 -0.0570 0.0474 0.077 Uiso 1 1 calc R U . . .
H8B H 0.7804 -0.0698 0.0745 0.077 Uiso 1 1 calc R U . . .
H8C H 0.7637 0.0447 0.0376 0.077 Uiso 1 1 calc R U . . .
C9 C 0.7553(12) -0.0426(12) 0.1654(4) 0.041(3) Uani 1 1 d . U . . .
H9A H 0.7034 -0.1232 0.1658 0.062 Uiso 1 1 calc R U . . .
H9B H 0.7717 -0.0185 0.1961 0.062 Uiso 1 1 calc R U . . .
H9C H 0.8409 -0.0565 0.1493 0.062 Uiso 1 1 calc R U . . .
C10 C 0.5736(12) 0.1762(12) 0.2129(4) 0.039(3) Uani 1 1 d . U . . .
H10A H 0.5957 0.2645 0.2217 0.059 Uiso 1 1 calc R U . . .
H10B H 0.6294 0.1122 0.2289 0.059 Uiso 1 1 calc R U . . .
H10C H 0.4790 0.1594 0.2202 0.059 Uiso 1 1 calc R U . . .
C11 C 0.7858(12) 0.5018(12) 0.0604(4) 0.040(3) Uani 1 1 d . U . . .
C12 C 0.8856(13) 0.5343(11) 0.0870(4) 0.034(3) Uani 1 1 d . U . . .
C13 C 0.9920(13) 0.4435(15) 0.0771(5) 0.053(4) Uani 1 1 d . U . . .
C14 C 0.9548(17) 0.3676(15) 0.0448(5) 0.059(4) Uani 1 1 d . U . . .
C15 C 0.8244(16) 0.3983(14) 0.0338(4) 0.048(4) Uani 1 1 d . U . . .
C16 C 0.656(2) 0.588(2) 0.0610(8) 0.042(6) Uani 0.603(12) 1 d . U P A 1
H16A H 0.6554 0.6445 0.0868 0.063 Uiso 0.603(12) 1 calc R U P A 1
H16B H 0.5775 0.5318 0.0629 0.063 Uiso 0.603(12) 1 calc R U P A 1
H16C H 0.6537 0.6424 0.0335 0.063 Uiso 0.603(12) 1 calc R U P A 1
C17 C 0.922(2) 0.637(2) 0.1178(7) 0.037(5) Uani 0.603(12) 1 d . U P A 1
H17A H 0.9511 0.7152 0.1005 0.055 Uiso 0.603(12) 1 calc R U P A 1
H17B H 0.9958 0.6053 0.1362 0.055 Uiso 0.603(12) 1 calc R U P A 1
H17C H 0.8448 0.6593 0.1370 0.055 Uiso 0.603(12) 1 calc R U P A 1
C18 C 1.135(2) 0.427(2) 0.0914(8) 0.052(7) Uani 0.603(12) 1 d . U P A 1
H18A H 1.1723 0.3453 0.0801 0.079 Uiso 0.603(12) 1 calc R U P A 1
H18B H 1.1370 0.4254 0.1240 0.079 Uiso 0.603(12) 1 calc R U P A 1
H18C H 1.1879 0.5007 0.0793 0.079 Uiso 0.603(12) 1 calc R U P A 1
C19 C 1.019(2) 0.262(2) 0.0132(7) 0.044(6) Uani 0.603(12) 1 d . U P A 1
H19A H 1.0559 0.3055 -0.0139 0.066 Uiso 0.603(12) 1 calc R U P A 1
H19B H 0.9500 0.2005 0.0052 0.066 Uiso 0.603(12) 1 calc R U P A 1
H19C H 1.0904 0.2146 0.0286 0.066 Uiso 0.603(12) 1 calc R U P A 1
C20 C 0.730(2) 0.365(2) -0.0050(7) 0.043(6) Uani 0.603(12) 1 d . U P A 1
H20A H 0.7649 0.4055 -0.0330 0.065 Uiso 0.603(12) 1 calc R U P A 1
H20B H 0.6399 0.3989 0.0016 0.065 Uiso 0.603(12) 1 calc R U P A 1
H20C H 0.7273 0.2701 -0.0080 0.065 Uiso 0.603(12) 1 calc R U P A 1
C16' C 0.648(3) 0.533(3) 0.0376(12) 0.043(9) Uani 0.397(12) 1 d . U P A 2
H16D H 0.5835 0.5665 0.0598 0.064 Uiso 0.397(12) 1 calc R U P A 2
H16E H 0.6141 0.4536 0.0250 0.064 Uiso 0.397(12) 1 calc R U P A 2
H16F H 0.6622 0.5995 0.0136 0.064 Uiso 0.397(12) 1 calc R U P A 2
C17' C 0.828(3) 0.669(3) 0.1101(9) 0.027(7) Uani 0.397(12) 1 d . U P A 2
H17D H 0.7321 0.6593 0.1173 0.040 Uiso 0.397(12) 1 calc R U P A 2
H17E H 0.8414 0.7431 0.0893 0.040 Uiso 0.397(12) 1 calc R U P A 2
H17F H 0.8756 0.6830 0.1375 0.040 Uiso 0.397(12) 1 calc R U P A 2
C18' C 1.095(3) 0.501(3) 0.1191(9) 0.029(7) Uani 0.397(12) 1 d . U P A 2
H18D H 1.0514 0.4853 0.1484 0.043 Uiso 0.397(12) 1 calc R U P A 2
H18E H 1.1086 0.5954 0.1142 0.043 Uiso 0.397(12) 1 calc R U P A 2
H18F H 1.1815 0.4555 0.1178 0.043 Uiso 0.397(12) 1 calc R U P A 2
C19' C 1.115(4) 0.302(4) 0.0402(12) 0.056(11) Uani 0.397(12) 1 d . U P A 2
H19D H 1.1695 0.3558 0.0193 0.084 Uiso 0.397(12) 1 calc R U P A 2
H19E H 1.1110 0.2127 0.0292 0.084 Uiso 0.397(12) 1 calc R U P A 2
H19F H 1.1558 0.2993 0.0695 0.084 Uiso 0.397(12) 1 calc R U P A 2
C20' C 0.842(3) 0.304(3) -0.0053(10) 0.039(8) Uani 0.397(12) 1 d . U P A 2
H20D H 0.8786 0.3513 -0.0317 0.058 Uiso 0.397(12) 1 calc R U P A 2
H20E H 0.7557 0.2669 -0.0119 0.058 Uiso 0.397(12) 1 calc R U P A 2
H20F H 0.9045 0.2329 0.0031 0.058 Uiso 0.397(12) 1 calc R U P A 2
C21 C 0.5536(11) 0.8081(11) 0.2818(4) 0.030(3) Uani 1 1 d . U . . .
H21A H 0.5469 0.8884 0.2633 0.045 Uiso 1 1 calc R U . . .
H21B H 0.6024 0.8257 0.3087 0.045 Uiso 1 1 calc R U . . .
H21C H 0.4637 0.7775 0.2903 0.045 Uiso 1 1 calc R U . . .
C22 C 0.6273(10) 0.7046(10) 0.2557(3) 0.020(2) Uani 1 1 d . U . . .
C23 C 0.7386(10) 0.6399(10) 0.2735(4) 0.022(2) Uani 1 1 d . U . . .
H23 H 0.7714 0.6641 0.3014 0.027 Uiso 1 1 calc R U . . .
C24 C 0.8014(9) 0.5389(10) 0.2496(3) 0.018(2) Uani 1 1 d . U . . .
H24 H 0.8757 0.4934 0.2620 0.022 Uiso 1 1 calc R U . . .
C25 C 0.7566(10) 0.5043(9) 0.2083(3) 0.017(2) Uani 1 1 d . U . . .
C26 C 0.6467(10) 0.5715(10) 0.1911(3) 0.021(2) Uani 1 1 d . U . . .
H26 H 0.6148 0.5498 0.1629 0.026 Uiso 1 1 calc R U . . .
C27 C 0.5839(10) 0.6691(10) 0.2149(4) 0.022(2) Uani 1 1 d . U . . .
H27 H 0.5085 0.7130 0.2028 0.026 Uiso 1 1 calc R U . . .
C28 C 0.8666(11) 0.2974(11) 0.2077(4) 0.027(3) Uani 1 1 d . U . . .
H28 H 0.8435 0.2922 0.2386 0.033 Uiso 1 1 calc R U . . .
C29 C 0.9463(10) 0.1995(10) 0.1903(3) 0.022(2) Uani 1 1 d . U . . .
H29 H 0.9731 0.1303 0.2100 0.027 Uiso 1 1 calc R U . . .
C30 C 1.0925(10) 0.1020(9) 0.1358(3) 0.019(2) Uani 1 1 d . U . . .
C31 C 1.2002(9) 0.0855(9) 0.1644(3) 0.017(2) Uani 1 1 d . U . . .
H31 H 1.2052 0.1356 0.1904 0.020 Uiso 1 1 calc R U . . .
C32 C 1.2995(10) -0.0061(9) 0.1537(3) 0.018(2) Uani 1 1 d . U . . .
H32 H 1.3722 -0.0175 0.1731 0.022 Uiso 1 1 calc R U . . .
C33 C 1.2976(11) -0.0805(12) 0.1166(4) 0.031(3) Uani 1 1 d . U . . .
C34 C 1.1910(11) -0.0576(10) 0.0881(4) 0.027(3) Uani 1 1 d . U . . .
H34 H 1.1872 -0.1036 0.0612 0.032 Uiso 1 1 calc R U . . .
C35 C 1.0916(11) 0.0314(11) 0.0991(4) 0.027(3) Uani 1 1 d . U . . .
H35 H 1.0191 0.0432 0.0796 0.032 Uiso 1 1 calc R U . . .
C36 C 1.4050(12) -0.1808(12) 0.1053(4) 0.037(3) Uani 1 1 d . U . . .
H36A H 1.4880 -0.1589 0.1197 0.055 Uiso 1 1 calc R U . . .
H36B H 1.4208 -0.1809 0.0729 0.055 Uiso 1 1 calc R U . . .
H36C H 1.3757 -0.2676 0.1159 0.055 Uiso 1 1 calc R U . . .
C38 C 0.5260(10) 0.4163(10) 0.4313(3) 0.019(2) Uani 1 1 d . U . . .
C39 C 0.4393(10) 0.5219(10) 0.4191(3) 0.021(2) Uani 1 1 d . U . . .
C40 C 0.3145(9) 0.5009(9) 0.4434(3) 0.013(2) Uani 1 1 d . U . . .
C41 C 0.3336(11) 0.3861(10) 0.4715(3) 0.023(2) Uani 1 1 d . U . . .
C42 C 0.4649(10) 0.3366(9) 0.4633(3) 0.018(2) Uani 1 1 d . U . . .
C43 C 0.6739(11) 0.4031(11) 0.4176(4) 0.032(3) Uani 1 1 d . U . . .
H43A H 0.7290 0.4282 0.4422 0.047 Uiso 1 1 calc R U . . .
H43B H 0.6933 0.4604 0.3915 0.047 Uiso 1 1 calc R U . . .
H43C H 0.6943 0.3123 0.4101 0.047 Uiso 1 1 calc R U . . .
C44 C 0.4699(12) 0.6355(10) 0.3884(3) 0.027(3) Uani 1 1 d . U . . .
H44A H 0.4830 0.7133 0.4059 0.040 Uiso 1 1 calc R U . . .
H44B H 0.3952 0.6510 0.3685 0.040 Uiso 1 1 calc R U . . .
H44C H 0.5515 0.6168 0.3706 0.040 Uiso 1 1 calc R U . . .
C45 C 0.1935(11) 0.5885(10) 0.4431(4) 0.028(3) Uani 1 1 d . U . . .
H45A H 0.1141 0.5368 0.4378 0.042 Uiso 1 1 calc R U . . .
H45B H 0.2045 0.6557 0.4193 0.042 Uiso 1 1 calc R U . . .
H45C H 0.1826 0.6304 0.4719 0.042 Uiso 1 1 calc R U . . .
C46 C 0.2391(11) 0.3412(11) 0.5084(3) 0.027(3) Uani 1 1 d . U . . .
H46A H 0.2201 0.2483 0.5052 0.041 Uiso 1 1 calc R U . . .
H46B H 0.1556 0.3920 0.5069 0.041 Uiso 1 1 calc R U . . .
H46C H 0.2798 0.3537 0.5372 0.041 Uiso 1 1 calc R U . . .
C47 C 0.5256(11) 0.2223(10) 0.4889(4) 0.029(3) Uani 1 1 d . U . . .
H47A H 0.5993 0.1842 0.4711 0.044 Uiso 1 1 calc R U . . .
H47B H 0.4572 0.1561 0.4953 0.044 Uiso 1 1 calc R U . . .
H47C H 0.5598 0.2525 0.5170 0.044 Uiso 1 1 calc R U . . .
C48 C 0.0867(10) 0.1908(10) 0.4110(3) 0.021(2) Uani 1 1 d . U . . .
C49 C 0.0748(9) 0.2374(10) 0.3657(3) 0.018(2) Uani 1 1 d . U . . .
C50 C 0.1596(10) 0.1580(10) 0.3387(3) 0.020(2) Uani 1 1 d . U . . .
C51 C 0.2257(10) 0.0642(10) 0.3667(4) 0.024(2) Uani 1 1 d . U . . .
C52 C 0.1789(9) 0.0864(9) 0.4114(4) 0.020(2) Uani 1 1 d . U . . .
C53 C -0.0051(11) 0.2301(11) 0.4477(4) 0.027(3) Uani 1 1 d . U . . .
H53A H -0.0581 0.3064 0.4381 0.041 Uiso 1 1 calc R U . . .
H53B H -0.0651 0.1578 0.4560 0.041 Uiso 1 1 calc R U . . .
H53C H 0.0468 0.2521 0.4735 0.041 Uiso 1 1 calc R U . . .
C54 C -0.0217(10) 0.3394(10) 0.3504(4) 0.023(2) Uani 1 1 d . U . . .
H54A H -0.0075 0.3568 0.3183 0.035 Uiso 1 1 calc R U . . .
H54B H -0.0081 0.4199 0.3664 0.035 Uiso 1 1 calc R U . . .
H54C H -0.1133 0.3090 0.3563 0.035 Uiso 1 1 calc R U . . .
C55 C 0.1725(11) 0.1598(12) 0.2889(4) 0.032(3) Uani 1 1 d . U . . .
H55A H 0.1261 0.0845 0.2776 0.047 Uiso 1 1 calc R U . . .
H55B H 0.2673 0.1553 0.2797 0.047 Uiso 1 1 calc R U . . .
H55C H 0.1324 0.2406 0.2768 0.047 Uiso 1 1 calc R U . . .
C56 C 0.3064(12) -0.0479(11) 0.3498(4) 0.037(3) Uani 1 1 d . U . . .
H56A H 0.3481 -0.0945 0.3749 0.056 Uiso 1 1 calc R U . . .
H56B H 0.3761 -0.0156 0.3288 0.056 Uiso 1 1 calc R U . . .
H56C H 0.2482 -0.1075 0.3347 0.056 Uiso 1 1 calc R U . . .
C57 C 0.2143(11) 0.0010(11) 0.4517(4) 0.032(3) Uani 1 1 d . U . . .
H57A H 0.2814 -0.0646 0.4428 0.048 Uiso 1 1 calc R U . . .
H57B H 0.2505 0.0554 0.4746 0.048 Uiso 1 1 calc R U . . .
H57C H 0.1338 -0.0429 0.4636 0.048 Uiso 1 1 calc R U . . .
C58 C 0.0412(11) 0.7975(10) 0.2145(4) 0.029(3) Uani 1 1 d . U . . .
H58A H 0.0567 0.8851 0.2253 0.043 Uiso 1 1 calc R U . . .
H58B H -0.0547 0.7787 0.2167 0.043 Uiso 1 1 calc R U . . .
H58C H 0.0724 0.7933 0.1832 0.043 Uiso 1 1 calc R U . . .
C59 C 0.1171(10) 0.6978(10) 0.2423(4) 0.023(2) Uani 1 1 d . U . . .
C60 C 0.0925(10) 0.6844(9) 0.2873(3) 0.019(2) Uani 1 1 d . U . . .
H60 H 0.0268 0.7387 0.3013 0.023 Uiso 1 1 calc R U . . .
C61 C 0.1610(10) 0.5941(10) 0.3126(4) 0.022(2) Uani 1 1 d . U . . .
H61 H 0.1442 0.5886 0.3439 0.026 Uiso 1 1 calc R U . . .
C62 C 0.2566(10) 0.5088(10) 0.2927(3) 0.017(2) Uani 1 1 d . U . . .
C63 C 0.2787(11) 0.5228(10) 0.2480(4) 0.025(3) Uani 1 1 d . U . . .
H63 H 0.3440 0.4691 0.2337 0.031 Uiso 1 1 calc R U . . .
C64 C 0.2083(11) 0.6134(11) 0.2232(4) 0.030(3) Uani 1 1 d . U . . .
H64 H 0.2233 0.6178 0.1918 0.036 Uiso 1 1 calc R U . . .
C65 C 0.4643(10) 0.4123(10) 0.3118(3) 0.022(2) Uani 1 1 d . U . . .
H65 H 0.5028 0.4847 0.2958 0.027 Uiso 1 1 calc R U . . .
C66 C 0.5501(10) 0.3136(9) 0.3257(3) 0.020(2) Uani 1 1 d . U . . .
H66 H 0.6428 0.3228 0.3186 0.024 Uiso 1 1 calc R U . . .
C67 C 0.6097(9) 0.1087(9) 0.3565(3) 0.013(2) Uani 1 1 d . U . . .
C68 C 0.5997(10) 0.0255(9) 0.3951(3) 0.017(2) Uani 1 1 d . U . . .
H68 H 0.5231 0.0325 0.4145 0.021 Uiso 1 1 calc R U . . .
C69 C 0.6964(10) -0.0635(9) 0.4050(3) 0.019(2) Uani 1 1 d . U . . .
H69 H 0.6840 -0.1199 0.4305 0.023 Uiso 1 1 calc R U . . .
C70 C 0.8144(10) -0.0746(11) 0.3787(4) 0.025(3) Uani 1 1 d . U . . .
C71 C 0.8240(10) 0.0033(10) 0.3398(3) 0.021(2) Uani 1 1 d . U . . .
H71 H 0.9000 -0.0049 0.3203 0.026 Uiso 1 1 calc R U . . .
C72 C 0.7224(9) 0.0933(10) 0.3295(3) 0.019(2) Uani 1 1 d . U . . .
H72 H 0.7314 0.1455 0.3029 0.023 Uiso 1 1 calc R U . . .
C73 C 0.9211(10) -0.1715(10) 0.3913(4) 0.026(3) Uani 1 1 d . U . . .
H73A H 0.9289 -0.1750 0.4237 0.040 Uiso 1 1 calc R U . . .
H73B H 1.0067 -0.1451 0.3772 0.040 Uiso 1 1 calc R U . . .
H73C H 0.8976 -0.2581 0.3811 0.040 Uiso 1 1 calc R U . . .
N1 N 0.8187(8) 0.4019(8) 0.1831(3) 0.0168(18) Uani 1 1 d . . . . .
N2 N 0.9905(8) 0.1946(8) 0.1460(3) 0.0193(19) Uani 1 1 d . . . . .
N3 N 0.3259(8) 0.4145(8) 0.3193(3) 0.0159(18) Uani 1 1 d . . . . .
N4 N 0.5105(7) 0.2033(8) 0.3492(3) 0.0146(18) Uani 1 1 d . . . . .
U1 U 0.80311(4) 0.29341(4) 0.11927(2) 0.01652(11) Uani 1 1 d . . . . .
U2 U 0.33312(4) 0.30199(3) 0.38440(2) 0.01452(10) Uani 1 1 d . . . . .

loop_
_atom_site_aniso_label
_atom_site_aniso_U_11
_atom_site_aniso_U_22
_atom_site_aniso_U_33
_atom_site_aniso_U_23
_atom_site_aniso_U_13
_atom_site_aniso_U_12
C1 0.019(5) 0.019(5) 0.037(6) 0.006(4) -0.007(4) -0.004(4)
C2 0.022(2) 0.021(2) 0.021(2) 0.0002(10) -0.0013(10) -0.0010(10)
C3 0.038(6) 0.013(5) 0.023(5) -0.008(4) 0.007(5) -0.005(4)
C4 0.029(6) 0.019(5) 0.033(6) -0.005(4) -0.005(5) 0.001(4)
C5 0.020(5) 0.018(5) 0.029(5) 0.003(4) -0.005(4) -0.007(4)
C6 0.020(6) 0.027(7) 0.099(11) 0.012(7) -0.008(7) -0.001(5)
C7 0.078(10) 0.072(10) 0.048(9) 0.029(7) -0.037(8) -0.031(8)
C8 0.074(9) 0.045(8) 0.037(7) -0.016(6) 0.013(7) -0.029(7)
C9 0.045(8) 0.028(7) 0.050(8) 0.009(6) 0.002(6) -0.005(6)
C10 0.045(7) 0.048(8) 0.026(6) -0.007(6) 0.016(6) -0.032(6)
C11 0.033(6) 0.034(6) 0.050(7) 0.022(5) -0.006(5) 0.007(5)
C12 0.053(7) 0.024(5) 0.026(6) -0.001(5) 0.010(5) -0.017(5)
C13 0.026(6) 0.067(8) 0.065(7) 0.045(6) -0.014(6) -0.003(6)
C14 0.072(8) 0.045(7) 0.056(7) 0.011(6) 0.034(7) 0.018(6)
C15 0.074(8) 0.042(7) 0.029(6) 0.006(5) 0.003(6) -0.023(6)
C16 0.042(6) 0.042(6) 0.042(6) 0.000(2) -0.002(2) 0.000(2)
C17 0.037(6) 0.036(6) 0.037(6) -0.001(2) -0.001(2) -0.002(2)
C18 0.052(7) 0.052(7) 0.053(7) -0.001(2) -0.002(2) -0.001(2)
C19 0.045(6) 0.044(6) 0.044(6) -0.001(2) 0.000(2) 0.000(2)
C20 0.043(6) 0.044(6) 0.043(6) -0.001(2) -0.001(2) -0.002(2)
C16' 0.042(9) 0.043(9) 0.043(9) -0.001(2) -0.001(2) 0.000(2)
C17' 0.027(7) 0.026(7) 0.027(7) -0.001(2) 0.000(2) -0.001(2)
C18' 0.029(7) 0.029(7) 0.028(7) -0.001(2) -0.001(2) -0.001(2)
C19' 0.056(11) 0.056(11) 0.056(11) -0.002(2) -0.001(2) -0.001(2)
C20' 0.039(8) 0.039(8) 0.039(8) -0.0012(11) -0.0013(11) -0.0007(10)
C21 0.032(6) 0.021(6) 0.038(7) -0.010(5) 0.004(5) 0.000(5)
C22 0.017(5) 0.020(5) 0.024(5) -0.007(4) 0.001(4) -0.009(4)
C23 0.022(5) 0.018(5) 0.027(5) -0.007(4) 0.000(4) 0.000(4)
C24 0.011(4) 0.021(5) 0.023(5) 0.002(4) -0.001(4) 0.001(4)
C25 0.017(5) 0.011(4) 0.023(5) 0.001(4) 0.005(4) -0.006(4)
C26 0.022(5) 0.023(5) 0.020(5) -0.007(4) 0.003(4) 0.003(4)
C27 0.021(5) 0.016(5) 0.028(5) 0.000(4) -0.001(4) 0.001(4)
C28 0.026(5) 0.033(6) 0.023(5) -0.004(5) 0.004(4) 0.000(4)
C29 0.027(5) 0.021(5) 0.019(5) -0.002(4) -0.008(4) 0.001(4)
C30 0.022(5) 0.011(4) 0.022(5) 0.000(4) 0.000(4) 0.001(4)
C31 0.013(5) 0.018(5) 0.020(5) -0.004(4) -0.003(4) 0.003(4)
C32 0.016(5) 0.015(5) 0.023(5) 0.005(4) -0.007(4) 0.004(4)
C33 0.024(5) 0.035(6) 0.032(6) 0.002(5) 0.003(5) 0.000(5)
C34 0.033(6) 0.025(5) 0.023(5) -0.009(4) -0.005(5) 0.015(4)
C35 0.026(5) 0.029(6) 0.025(5) -0.004(4) -0.003(4) 0.010(4)
C36 0.039(7) 0.030(7) 0.040(7) -0.004(6) 0.007(6) 0.006(5)
C38 0.019(5) 0.024(5) 0.016(5) -0.001(4) -0.006(4) 0.002(4)
C39 0.019(5) 0.018(5) 0.026(5) 0.000(4) -0.001(4) -0.001(4)
C40 0.015(5) 0.007(4) 0.018(5) -0.005(4) 0.002(4) -0.003(3)
C41 0.028(5) 0.021(5) 0.021(5) -0.007(4) -0.002(4) 0.007(4)
C42 0.026(5) 0.008(4) 0.022(5) -0.002(4) -0.006(4) 0.001(4)
C43 0.025(6) 0.035(7) 0.036(7) -0.007(5) -0.013(5) 0.001(5)
C44 0.045(7) 0.017(6) 0.018(6) 0.004(4) 0.006(5) -0.003(5)
C45 0.033(6) 0.023(6) 0.029(6) -0.004(5) -0.007(5) 0.016(5)
C46 0.030(6) 0.030(6) 0.020(6) 0.013(5) 0.002(5) 0.002(5)
C47 0.031(6) 0.026(6) 0.032(6) -0.006(5) -0.017(5) 0.007(5)
C48 0.010(5) 0.028(5) 0.026(5) 0.001(4) -0.001(4) 0.001(4)
C49 0.011(4) 0.019(5) 0.025(5) 0.000(4) -0.001(4) 0.002(4)
C50 0.013(5) 0.025(5) 0.023(5) -0.007(4) 0.000(4) -0.009(4)
C51 0.020(5) 0.020(5) 0.032(6) 0.000(4) -0.001(4) -0.008(4)
C52 0.013(5) 0.007(4) 0.038(6) 0.006(4) 0.006(4) -0.002(4)
C53 0.026(3) 0.028(3) 0.027(3) 0.0007(19) 0.0016(19) 0.0000(19)
C54 0.013(5) 0.023(6) 0.034(6) 0.005(5) -0.006(5) 0.005(4)
C55 0.026(6) 0.043(7) 0.026(6) -0.007(5) 0.005(5) -0.019(5)
C56 0.037(7) 0.019(6) 0.056(8) -0.011(6) 0.008(6) -0.007(5)
C57 0.034(7) 0.023(6) 0.038(7) 0.010(5) -0.002(5) -0.006(5)
C58 0.037(7) 0.020(6) 0.029(6) 0.014(5) -0.017(5) 0.000(5)
C59 0.024(5) 0.014(5) 0.032(6) 0.007(4) -0.010(4) -0.002(4)
C60 0.014(5) 0.017(5) 0.028(5) -0.002(4) -0.006(4) 0.003(4)
C61 0.021(5) 0.023(5) 0.020(5) 0.005(4) 0.001(4) -0.003(4)
C62 0.017(5) 0.019(5) 0.016(5) 0.004(4) -0.005(4) -0.003(4)
C63 0.025(5) 0.024(5) 0.027(5) -0.002(4) -0.001(4) 0.004(4)
C64 0.027(5) 0.037(6) 0.026(5) 0.012(5) -0.012(5) -0.003(5)
C65 0.016(5) 0.021(5) 0.028(5) 0.002(4) 0.008(4) 0.007(4)
C66 0.016(5) 0.016(5) 0.028(5) 0.002(4) 0.000(4) 0.006(4)
C67 0.009(4) 0.014(4) 0.016(5) -0.001(4) 0.002(4) -0.008(3)
C68 0.022(5) 0.015(5) 0.014(5) 0.001(4) 0.006(4) -0.001(4)
C69 0.026(5) 0.011(5) 0.020(5) 0.008(4) 0.006(4) -0.002(4)
C70 0.016(5) 0.025(5) 0.034(6) -0.001(5) -0.004(4) 0.003(4)
C71 0.025(5) 0.016(5) 0.023(5) 0.002(4) 0.003(4) 0.003(4)
C72 0.018(5) 0.017(5) 0.023(5) -0.006(4) 0.003(4) 0.000(4)
C73 0.026(6) 0.023(6) 0.030(6) -0.003(5) -0.002(5) 0.015(5)
N1 0.019(5) 0.014(4) 0.017(4) 0.004(3) -0.003(4) -0.001(3)
N2 0.008(4) 0.025(5) 0.026(5) 0.000(4) -0.004(4) 0.004(3)
N3 0.011(4) 0.019(5) 0.018(4) -0.001(4) 0.002(3) -0.006(3)
N4 0.005(4) 0.014(4) 0.025(5) 0.001(4) 0.000(3) 0.002(3)
U1 0.0204(2) 0.0132(2) 0.0160(2) -0.00052(16) -0.00275(17) 0.00389(16)
U2 0.0139(2) 0.0131(2) 0.0166(2) -0.00053(16) -0.00106(16) 0.00066(15)

loop_
_atom_type_symbol
_atom_type_description
_atom_type_scat_dispersion_real
_atom_type_scat_dispersion_imag
_atom_type_scat_source
C C 0.0033 0.0016 'International Tables Vol C Tables 4.2.6.8 and 6.1.1.4'
H H 0.0000 0.0000 'International Tables Vol C Tables 4.2.6.8 and 6.1.1.4'
N N 0.0061 0.0033 'International Tables Vol C Tables 4.2.6.8 and 6.1.1.4'
U U -9.6767 9.6646 'International Tables Vol C Tables 4.2.6.8 and 6.1.1.4'

loop_
_geom_angle_atom_site_label_1
_geom_angle_atom_site_label_2
_geom_angle_atom_site_label_3
_geom_angle
C2 C1 C5 108.1(9)
C2 C1 C6 125.8(10)
C5 C1 C6 125.8(11)
C2 C1 U1 76.8(6)
C5 C1 U1 73.0(6)
C6 C1 U1 121.3(8)
C3 C2 C1 108.0(9)
C3 C2 C7 126.7(11)
C1 C2 C7 124.0(10)
C3 C2 U1 73.2(6)
C1 C2 U1 74.2(6)
C7 C2 U1 128.9(8)
C2 C3 C4 110.7(9)
C2 C3 C8 125.5(11)
C4 C3 C8 123.7(10)
C2 C3 U1 78.3(6)
C4 C3 U1 74.0(6)
C8 C3 U1 117.7(8)
C3 C4 C5 104.9(9)
C3 C4 C9 127.9(10)
C5 C4 C9 126.9(10)
C3 C4 U1 76.0(6)
C5 C4 U1 74.7(6)
C9 C4 U1 119.7(8)
C1 C5 C4 108.3(10)
C1 C5 C10 125.5(10)
C4 C5 C10 125.4(10)
C1 C5 U1 77.3(6)
C4 C5 U1 74.7(6)
C10 C5 U1 122.0(7)
C1 C6 H6A 109.5
C1 C6 H6B 109.5
H6A C6 H6B 109.5
C1 C6 H6C 109.5
H6A C6 H6C 109.5
H6B C6 H6C 109.5
C2 C7 H7A 109.5
C2 C7 H7B 109.5
H7A C7 H7B 109.5
C2 C7 H7C 109.5
H7A C7 H7C 109.5
H7B C7 H7C 109.5
C3 C8 H8A 109.5
C3 C8 H8B 109.5
H8A C8 H8B 109.5
C3 C8 H8C 109.5
H8A C8 H8C 109.5
H8B C8 H8C 109.5
C4 C9 H9A 109.5
C4 C9 H9B 109.5
H9A C9 H9B 109.5
C4 C9 H9C 109.5
H9A C9 H9C 109.5
H9B C9 H9C 109.5
C5 C10 H10A 109.5
C5 C10 H10B 109.5
H10A C10 H10B 109.5
C5 C10 H10C 109.5
H10A C10 H10C 109.5
H10B C10 H10C 109.5
C12 C11 C15 110.8(11)
C12 C11 C16 118.2(14)
C15 C11 C16 130.8(15)
C12 C11 C16' 151.3(18)
C15 C11 C16' 96.8(17)
C12 C11 U1 76.4(7)
C15 C11 U1 76.1(7)
C16 C11 U1 119.0(11)
C16' C11 U1 119.3(15)
C11 C12 C13 105.1(11)
C11 C12 C17 140.7(14)
C13 C12 C17 113.8(14)
C11 C12 C17' 103.0(14)
C13 C12 C17' 151.4(16)
C11 C12 U1 75.2(7)
C13 C12 U1 73.2(7)
C17 C12 U1 120.8(10)
C17' C12 U1 120.3(12)
C14 C13 C12 108.7(12)
C14 C13 C18 116.3(17)
C12 C13 C18 134.5(17)
C14 C13 C18' 157.6(16)
C12 C13 C18' 93.6(14)
C14 C13 U1 77.8(9)
C12 C13 U1 76.4(7)
C18 C13 U1 118.1(11)
C18' C13 U1 106.6(11)
C13 C14 C15 109.6(12)
C13 C14 C19 138.6(17)
C15 C14 C19 111.6(16)
C13 C14 C19' 90.6(18)
C15 C14 C19' 159.1(19)
C13 C14 C20' 158.3(14)
C15 C14 C20' 49.5(12)
C19' C14 C20' 109.8(16)
C13 C14 U1 74.1(8)
C15 C14 U1 75.5(8)
C19 C14 U1 120.7(12)
C19' C14 U1 116.8(14)
C20' C14 U1 101.8(11)
C14 C15 C11 105.7(12)
C14 C15 C20' 87.7(16)
C11 C15 C20' 164.0(17)
C14 C15 C20 135.8(15)
C11 C15 C20 117.2(14)
C14 C15 U1 75.4(8)
C11 C15 U1 74.6(7)
C20' C15 U1 118.3(14)
C20 C15 U1 124.8(11)
C11 C16 H16A 109.5
C11 C16 H16B 109.5
H16A C16 H16B 109.5
C11 C16 H16C 109.5
H16A C16 H16C 109.5
H16B C16 H16C 109.5
C12 C17 H17A 109.5
C12 C17 H17B 109.5
H17A C17 H17B 109.5
C12 C17 H17C 109.5
H17A C17 H17C 109.5
H17B C17 H17C 109.5
C13 C18 H18A 109.5
C13 C18 H18B 109.5
H18A C18 H18B 109.5
C13 C18 H18C 109.5
H18A C18 H18C 109.5
H18B C18 H18C 109.5
C14 C19 H19A 109.5
C14 C19 H19B 109.5
H19A C19 H19B 109.5
C14 C19 H19C 109.5
H19A C19 H19C 109.5
H19B C19 H19C 109.5
C15 C20 H20A 109.5
C15 C20 H20B 109.5
H20A C20 H20B 109.5
C15 C20 H20C 109.5
H20A C20 H20C 109.5
H20B C20 H20C 109.5
C11 C16' H16D 109.5
C11 C16' H16E 109.5
H16D C16' H16E 109.5
C11 C16' H16F 109.5
H16D C16' H16F 109.5
H16E C16' H16F 109.5
C12 C17' H17D 109.5
C12 C17' H17E 109.5
H17D C17' H17E 109.5
C12 C17' H17F 109.5
H17D C17' H17F 109.5
H17E C17' H17F 109.5
C13 C18' H18D 109.5
C13 C18' H18E 109.5
H18D C18' H18E 109.5
C13 C18' H18F 109.5
H18D C18' H18F 109.5
H18E C18' H18F 109.5
C14 C19' H19D 109.5
C14 C19' H19E 109.5
H19D C19' H19E 109.5
C14 C19' H19F 109.5
H19D C19' H19F 109.5
H19E C19' H19F 109.5
C15 C20' C14 42.9(10)
C15 C20' H20D 109.5
C14 C20' H20D 103.4
C15 C20' H20E 109.5
C14 C20' H20E 143.7
H20D C20' H20E 109.5
C15 C20' H20F 109.5
C14 C20' H20F 72.3
H20D C20' H20F 109.5
H20E C20' H20F 109.5
C22 C21 H21A 109.5
C22 C21 H21B 109.5
H21A C21 H21B 109.5
C22 C21 H21C 109.5
H21A C21 H21C 109.5
H21B C21 H21C 109.5
C27 C22 C23 119.0(9)
C27 C22 C21 120.7(9)
C23 C22 C21 120.4(9)
C22 C23 C24 119.3(10)
C22 C23 H23 120.3
C24 C23 H23 120.3
C25 C24 C23 121.1(9)
C25 C24 H24 119.5
C23 C24 H24 119.5
C24 C25 C26 118.4(9)
C24 C25 N1 122.4(8)
C26 C25 N1 119.2(9)
C27 C26 C25 120.4(10)
C27 C26 H26 119.8
C25 C26 H26 119.8
C22 C27 C26 121.8(10)
C22 C27 H27 119.1
C26 C27 H27 119.1
N1 C28 C29 124.1(10)
N1 C28 U1 54.7(5)
C29 C28 U1 75.4(6)
N1 C28 H28 118.0
C29 C28 H28 118.0
U1 C28 H28 152.2
C28 C29 N2 124.7(9)
C28 C29 U1 75.6(6)
N2 C29 U1 55.6(5)
C28 C29 H29 117.6
N2 C29 H29 117.6
U1 C29 H29 151.3
C35 C30 C31 118.6(9)
C35 C30 N2 122.1(9)
C31 C30 N2 119.3(9)
C32 C31 C30 118.3(9)
C32 C31 H31 120.8
C30 C31 H31 120.8
C33 C32 C31 123.3(9)
C33 C32 H32 118.3
C31 C32 H32 118.3
C32 C33 C34 116.5(9)
C32 C33 C36 123.2(10)
C34 C33 C36 120.3(10)
C35 C34 C33 120.2(10)
C35 C34 H34 119.9
C33 C34 H34 119.9
C30 C35 C34 123.0(10)
C30 C35 H35 118.5
C34 C35 H35 118.5
C33 C36 H36A 109.5
C33 C36 H36B 109.5
H36A C36 H36B 109.5
C33 C36 H36C 109.5
H36A C36 H36C 109.5
H36B C36 H36C 109.5
C42 C38 C39 110.4(9)
C42 C38 C43 123.1(9)
C39 C38 C43 125.7(10)
C42 C38 U2 77.9(6)
C39 C38 U2 76.0(6)
C43 C38 U2 121.2(6)
C38 C39 C40 106.6(9)
C38 C39 C44 127.8(10)
C40 C39 C44 125.6(9)
C38 C39 U2 73.9(6)
C40 C39 U2 74.4(5)
C44 C39 U2 118.6(7)
C41 C40 C39 106.5(8)
C41 C40 C45 126.5(9)
C39 C40 C45 126.8(9)
C41 C40 U2 76.3(5)
C39 C40 U2 75.2(5)
C45 C40 U2 118.8(6)
C42 C41 C40 108.4(9)
C42 C41 C46 125.8(9)
C40 C41 C46 125.0(9)
C42 C41 U2 75.3(6)
C40 C41 U2 73.4(5)
C46 C41 U2 125.1(7)
C38 C42 C41 107.9(8)
C38 C42 C47 127.9(9)
C41 C42 C47 124.0(10)
C38 C42 U2 73.2(6)
C41 C42 U2 75.1(6)
C47 C42 U2 121.4(7)
C38 C43 H43A 109.5
C38 C43 H43B 109.5
H43A C43 H43B 109.5
C38 C43 H43C 109.5
H43A C43 H43C 109.5
H43B C43 H43C 109.5
C39 C44 H44A 109.5
C39 C44 H44B 109.5
H44A C44 H44B 109.5
C39 C44 H44C 109.5
H44A C44 H44C 109.5
H44B C44 H44C 109.5
C40 C45 H45A 109.5
C40 C45 H45B 109.5
H45A C45 H45B 109.5
C40 C45 H45C 109.5
H45A C45 H45C 109.5
H45B C45 H45C 109.5
C41 C46 H46A 109.5
C41 C46 H46B 109.5
H46A C46 H46B 109.5
C41 C46 H46C 109.5
H46A C46 H46C 109.5
H46B C46 H46C 109.5
C42 C47 H47A 109.5
C42 C47 H47B 109.5
H47A C47 H47B 109.5
C42 C47 H47C 109.5
H47A C47 H47C 109.5
H47B C47 H47C 109.5
C52 C48 C49 108.0(9)
C52 C48 C53 127.2(10)
C49 C48 C53 123.6(9)
C52 C48 U2 74.9(6)
C49 C48 U2 72.9(6)
C53 C48 U2 127.9(7)
C50 C49 C48 107.4(8)
C50 C49 C54 127.2(9)
C48 C49 C54 125.0(9)
C50 C49 U2 73.8(5)
C48 C49 U2 77.2(6)
C54 C49 U2 120.5(7)
C49 C50 C51 108.7(9)
C49 C50 C55 127.7(10)
C51 C50 C55 123.4(9)
C49 C50 U2 76.2(6)
C51 C50 U2 75.8(6)
C55 C50 U2 118.5(7)
C50 C51 C52 106.8(9)
C50 C51 C56 124.0(10)
C52 C51 C56 128.2(10)
C50 C51 U2 73.9(6)
C52 C51 U2 76.9(6)
C56 C51 U2 123.4(7)
C48 C52 C51 109.0(9)
C48 C52 C57 126.1(10)
C51 C52 C57 124.6(9)
C48 C52 U2 76.1(6)
C51 C52 U2 73.2(6)
C57 C52 U2 121.5(7)
C48 C53 H53A 109.5
C48 C53 H53B 109.5
H53A C53 H53B 109.5
C48 C53 H53C 109.5
H53A C53 H53C 109.5
H53B C53 H53C 109.5
C49 C54 H54A 109.5
C49 C54 H54B 109.5
H54A C54 H54B 109.5
C49 C54 H54C 109.5
H54A C54 H54C 109.5
H54B C54 H54C 109.5
C50 C55 H55A 109.5
C50 C55 H55B 109.5
H55A C55 H55B 109.5
C50 C55 H55C 109.5
H55A C55 H55C 109.5
H55B C55 H55C 109.5
C51 C56 H56A 109.5
C51 C56 H56B 109.5
H56A C56 H56B 109.5
C51 C56 H56C 109.5
H56A C56 H56C 109.5
H56B C56 H56C 109.5
C52 C57 H57A 109.5
C52 C57 H57B 109.5
H57A C57 H57B 109.5
C52 C57 H57C 109.5
H57A C57 H57C 109.5
H57B C57 H57C 109.5
C59 C58 H58A 109.5
C59 C58 H58B 109.5
H58A C58 H58B 109.5
C59 C58 H58C 109.5
H58A C58 H58C 109.5
H58B C58 H58C 109.5
C60 C59 C64 117.5(9)
C60 C59 C58 121.0(9)
C64 C59 C58 121.4(10)
C61 C60 C59 121.1(9)
C61 C60 H60 119.5
C59 C60 H60 119.5
C60 C61 C62 121.0(10)
C60 C61 H61 119.5
C62 C61 H61 119.5
C63 C62 C61 117.0(9)
C63 C62 N3 122.6(9)
C61 C62 N3 120.4(9)
C62 C63 C64 121.1(10)
C62 C63 H63 119.4
C64 C63 H63 119.4
C59 C64 C63 122.2(11)
C59 C64 H64 118.9
C63 C64 H64 118.9
C66 C65 N3 125.4(10)
C66 C65 U2 76.3(6)
N3 C65 U2 54.9(5)
C66 C65 H65 117.3
N3 C65 H65 117.3
U2 C65 H65 152.2
N4 C66 C65 124.4(9)
N4 C66 U2 55.5(5)
C65 C66 U2 74.5(6)
N4 C66 H66 117.8
C65 C66 H66 117.8
U2 C66 H66 153.2
C72 C67 N4 124.3(9)
C72 C67 C68 116.4(9)
N4 C67 C68 119.2(8)
C69 C68 C67 121.8(9)
C69 C68 H68 119.1
C67 C68 H68 119.1
C68 C69 C70 121.7(9)
C68 C69 H69 119.1
C70 C69 H69 119.1
C71 C70 C69 117.2(9)
C71 C70 C73 122.3(10)
C69 C70 C73 120.4(10)
C70 C71 C72 120.4(10)
C70 C71 H71 119.8
C72 C71 H71 119.8
C67 C72 C71 122.3(10)
C67 C72 H72 118.9
C71 C72 H72 118.9
C70 C73 H73A 109.5
C70 C73 H73B 109.5
H73A C73 H73B 109.5
C70 C73 H73C 109.5
H73A C73 H73C 109.5
H73B C73 H73C 109.5
C28 N1 C25 115.6(8)
C28 N1 U1 95.6(6)
C25 N1 U1 142.4(6)
C29 N2 C30 116.8(8)
C29 N2 U1 94.1(6)
C30 N2 U1 143.3(7)
C65 N3 C62 114.4(8)
C65 N3 U2 94.4(6)
C62 N3 U2 147.0(6)
C66 N4 C67 116.0(8)
C66 N4 U2 94.8(5)
C67 N4 U2 141.2(6)
N1 U1 N2 80.8(3)
N1 U1 C13 92.2(4)
N2 U1 C13 80.3(3)
N1 U1 C5 84.6(3)
N2 U1 C5 103.7(3)
C13 U1 C5 174.3(4)
N1 U1 C4 105.7(3)
N2 U1 C4 85.4(3)
C13 U1 C4 155.0(4)
C5 U1 C4 30.6(3)
N1 U1 C11 99.3(4)
N2 U1 C11 128.2(3)
C13 U1 C11 47.9(4)
C5 U1 C11 128.0(3)
C4 U1 C11 141.2(4)
N1 U1 C29 57.0(3)
N2 U1 C29 30.3(3)
C13 U1 C29 99.7(3)
C5 U1 C29 82.5(3)
C4 U1 C29 76.8(3)
C11 U1 C29 142.0(4)
N1 U1 C28 29.7(3)
N2 U1 C28 57.4(3)
C13 U1 C28 104.1(4)
C5 U1 C28 75.2(3)
C4 U1 C28 84.8(3)
C11 U1 C28 127.4(4)
C29 U1 C28 29.0(3)
N1 U1 C12 79.0(3)
N2 U1 C12 105.0(4)
C13 U1 C12 30.4(4)
C5 U1 C12 143.9(3)
C4 U1 C12 169.3(4)
C11 U1 C12 28.5(4)
C29 U1 C12 113.5(3)
C28 U1 C12 102.8(3)
N1 U1 C14 120.2(4)
N2 U1 C14 87.5(4)
C13 U1 C14 28.1(4)
C5 U1 C14 154.5(5)
C4 U1 C14 131.6(4)
C11 U1 C14 47.5(4)
C29 U1 C14 115.1(4)
C28 U1 C14 129.2(5)
C12 U1 C14 48.1(4)
N1 U1 C15 126.7(4)
N2 U1 C15 116.2(4)
C13 U1 C15 47.9(4)
C5 U1 C15 131.4(4)
C4 U1 C15 124.8(4)
C11 U1 C15 29.3(4)
C29 U1 C15 144.2(4)
C28 U1 C15 150.2(4)
C12 U1 C15 48.3(4)
C14 U1 C15 29.1(4)
N1 U1 C3 132.9(3)
N2 U1 C3 101.5(3)
C13 U1 C3 134.8(4)
C5 U1 C3 48.9(3)
C4 U1 C3 30.0(3)
C11 U1 C3 113.8(4)
C29 U1 C3 103.4(3)
C28 U1 C3 114.8(3)
C12 U1 C3 141.6(3)
C14 U1 C3 106.8(5)
C15 U1 C3 94.9(4)
N3 U2 N4 81.9(3)
N3 U2 C38 105.8(3)
N4 U2 C38 83.6(3)
N3 U2 C50 78.3(3)
N4 U2 C50 90.7(3)
C38 U2 C50 172.4(3)
N3 U2 C65 30.6(3)
N4 U2 C65 57.3(3)
C38 U2 C65 84.4(3)
C50 U2 C65 96.9(3)
N3 U2 C40 100.9(3)
N4 U2 C40 132.6(3)
C38 U2 C40 49.7(3)
C50 U2 C40 136.5(3)
C65 U2 C40 103.6(3)
N3 U2 C51 104.2(3)
N4 U2 C51 79.2(3)
C38 U2 C51 142.8(3)
C50 U2 C51 30.2(3)
C65 U2 C51 112.5(3)
C40 U2 C51 142.2(3)
N3 U2 C39 86.9(3)
N4 U2 C39 104.2(3)
C38 U2 C39 30.2(3)
C50 U2 C39 157.4(3)
C65 U2 C39 77.8(3)
C40 U2 C39 30.4(3)
C51 U2 C39 168.8(3)
N3 U2 C66 58.2(3)
N4 U2 C66 29.7(3)
C38 U2 C66 76.0(3)
C50 U2 C66 101.5(3)
C65 U2 C66 29.2(3)
C40 U2 C66 115.0(3)
C51 U2 C66 102.3(3)
C39 U2 C66 84.7(3)
N3 U2 C49 83.8(3)
N4 U2 C49 120.7(3)
C38 U2 C49 155.2(3)
C50 U2 C49 30.0(3)
C65 U2 C49 111.7(3)
C40 U2 C49 106.5(3)
C51 U2 C49 49.7(3)
C39 U2 C49 132.0(3)
C66 U2 C49 127.1(3)
N3 U2 C41 131.0(3)
N4 U2 C41 124.3(3)
C38 U2 C41 48.4(3)
C50 U2 C41 133.3(3)
C65 U2 C41 127.0(3)
C40 U2 C41 30.2(3)
C51 U2 C41 119.9(3)
C39 U2 C41 49.3(3)
C66 U2 C41 124.4(3)
C49 U2 C41 108.0(3)
N3 U2 C42 133.9(3)
N4 U2 C42 94.8(3)
C38 U2 C42 28.9(3)
C50 U2 C42 147.8(3)
C65 U2 C42 112.8(3)
C40 U2 C42 49.7(3)
C51 U2 C42 120.4(3)
C39 U2 C42 49.1(3)
C66 U2 C42 98.8(3)
C49 U2 C42 133.5(3)
C41 U2 C42 29.6(3)

loop_
_geom_bond_atom_site_label_1
_geom_bond_atom_site_label_2
_geom_bond_distance
C1 C2 1.405(14)
C1 C5 1.413(14)
C1 C6 1.482(14)
C1 U1 2.787(11)
C2 C3 1.377(14)
C2 C7 1.500(15)
C2 U1 2.820(11)
C3 C4 1.420(15)
C3 C8 1.533(15)
C3 U1 2.757(11)
C4 C5 1.442(14)
C4 C9 1.486(15)
C4 U1 2.732(12)
C5 C10 1.501(15)
C5 U1 2.731(11)
C6 H6A 0.9800
C6 H6B 0.9800
C6 H6C 0.9800
C7 H7A 0.9800
C7 H7B 0.9800
C7 H7C 0.9800
C8 H8A 0.9800
C8 H8B 0.9800
C8 H8C 0.9800
C9 H9A 0.9800
C9 H9B 0.9800
C9 H9C 0.9800
C10 H10A 0.9800
C10 H10B 0.9800
C10 H10C 0.9800
C11 C12 1.349(17)
C11 C15 1.389(18)
C11 C16 1.56(2)
C11 C16' 1.58(3)
C11 U1 2.735(11)
C12 C13 1.433(18)
C12 C17 1.48(2)
C12 C17' 1.65(3)
C12 U1 2.750(11)
C13 C14 1.33(2)
C13 C18 1.51(2)
C13 C18' 1.77(3)
C13 U1 2.708(14)
C14 C15 1.39(2)
C14 C19 1.58(2)
C14 C19' 1.73(4)
C14 C20' 2.03(4)
C14 U1 2.753(14)
C15 C20' 1.55(3)
C15 C20 1.57(2)
C15 U1 2.754(13)
C16 H16A 0.9800
C16 H16B 0.9800
C16 H16C 0.9800
C17 H17A 0.9800
C17 H17B 0.9800
C17 H17C 0.9800
C18 H18A 0.9800
C18 H18B 0.9800
C18 H18C 0.9800
C19 H19A 0.9800
C19 H19B 0.9800
C19 H19C 0.9800
C20 H20A 0.9800
C20 H20B 0.9800
C20 H20C 0.9800
C16' H16D 0.9800
C16' H16E 0.9800
C16' H16F 0.9800
C17' H17D 0.9800
C17' H17E 0.9800
C17' H17F 0.9800
C18' H18D 0.9800
C18' H18E 0.9800
C18' H18F 0.9800
C19' H19D 0.9800
C19' H19E 0.9800
C19' H19F 0.9800
C20' H20D 0.9800
C20' H20E 0.9800
C20' H20F 0.9800
C21 C22 1.506(13)
C21 H21A 0.9800
C21 H21B 0.9800
C21 H21C 0.9800
C22 C27 1.373(14)
C22 C23 1.399(13)
C23 C24 1.406(13)
C23 H23 0.9500
C24 C25 1.389(13)
C24 H24 0.9500
C25 C26 1.394(13)
C25 N1 1.434(12)
C26 C27 1.378(13)
C26 H26 0.9500
C27 H27 0.9500
C28 N1 1.370(13)
C28 C29 1.377(13)
C28 U1 2.750(11)
C28 H28 0.9500
C29 N2 1.389(13)
C29 U1 2.748(10)
C29 H29 0.9500
C30 C35 1.337(14)
C30 C31 1.404(13)
C30 N2 1.416(11)
C31 C32 1.394(12)
C31 H31 0.9500
C32 C33 1.368(15)
C32 H32 0.9500
C33 C34 1.402(14)
C33 C36 1.513(14)
C34 C35 1.377(13)
C34 H34 0.9500
C35 H35 0.9500
C36 H36A 0.9800
C36 H36B 0.9800
C36 H36C 0.9800
C38 C42 1.373(14)
C38 C39 1.424(13)
C38 C43 1.528(14)
C38 U2 2.723(10)
C39 C40 1.440(13)
C39 C44 1.490(14)
C39 U2 2.750(10)
C40 C41 1.440(13)
C40 C45 1.497(12)
C40 U2 2.739(9)
C41 C42 1.418(13)
C41 C46 1.498(15)
C41 U2 2.777(10)
C42 C47 1.512(13)
C42 U2 2.781(10)
C43 H43A 0.9800
C43 H43B 0.9800
C43 H43C 0.9800
C44 H44A 0.9800
C44 H44B 0.9800
C44 H44C 0.9800
C45 H45A 0.9800
C45 H45B 0.9800
C45 H45C 0.9800
C46 H46A 0.9800
C46 H46B 0.9800
C46 H46C 0.9800
C47 H47A 0.9800
C47 H47B 0.9800
C47 H47C 0.9800
C48 C52 1.403(13)
C48 C49 1.436(14)
C48 C53 1.473(14)
C48 U2 2.811(10)
C49 C50 1.418(13)
C49 C54 1.486(12)
C49 U2 2.755(10)
C50 C51 1.428(14)
C50 C55 1.495(14)
C50 U2 2.723(10)
C51 C52 1.430(15)
C51 C56 1.485(14)
C51 U2 2.748(11)
C52 C57 1.519(14)
C52 U2 2.795(10)
C53 H53A 0.9800
C53 H53B 0.9800
C53 H53C 0.9800
C54 H54A 0.9800
C54 H54B 0.9800
C54 H54C 0.9800
C55 H55A 0.9800
C55 H55B 0.9800
C55 H55C 0.9800
C56 H56A 0.9800
C56 H56B 0.9800
C56 H56C 0.9800
C57 H57A 0.9800
C57 H57B 0.9800
C57 H57C 0.9800
C58 C59 1.511(13)
C58 H58A 0.9800
C58 H58B 0.9800
C58 H58C 0.9800
C59 C60 1.369(14)
C59 C64 1.372(14)
C60 C61 1.368(13)
C60 H60 0.9500
C61 C62 1.415(13)
C61 H61 0.9500
C62 C63 1.356(14)
C62 N3 1.421(12)
C63 C64 1.373(14)
C63 H63 0.9500
C64 H64 0.9500
C65 C66 1.380(12)
C65 N3 1.395(12)
C65 U2 2.729(11)
C65 H65 0.9500
C66 N4 1.368(12)
C66 U2 2.751(10)
C66 H66 0.9500
C67 C72 1.376(13)
C67 N4 1.394(11)
C67 C68 1.419(13)
C68 C69 1.353(13)
C68 H68 0.9500
C69 C70 1.405(14)
C69 H69 0.9500
C70 C71 1.394(14)
C70 C73 1.497(13)
C71 C72 1.398(13)
C71 H71 0.9500
C72 H72 0.9500
C73 H73A 0.9800
C73 H73B 0.9800
C73 H73C 0.9800
N1 U1 2.255(8)
N2 U1 2.274(7)
N3 U2 2.241(8)
N4 U2 2.276(7)
